data_7007781
loop_
_publ_author_name
'Fey, Natalie'
'Howell, James A. S.'
'Lovatt, Jonathan D.'
'Yates, Paul C.'
'Cunningham, Desmond'
'McArdle, Patrick'
'Gottlieb, Hugo E.'
'Coles, Simon J.'

_publ_section_title
;
 A molecular mechanics approach to mapping the conformational space of
 diaryl and triarylphosphines.
;
_journal_issue 46
_journal_name_full 'Dalton transactions (Cambridge, England : 2003)'
_journal_page_first 5464
_journal_page_last 5475
_journal_paper_doi 10.1039/b610123b
_journal_year 2006
_chemical_formula_sum 'C24 H27 P'
_chemical_formula_weight 346.43
_chemical_name_systematic
;
?
;
_space_group_IT_number 14
_symmetry_cell_setting monoclinic
_symmetry_space_group_name_Hall '-P 2yn'
_symmetry_space_group_name_H-M 'P 1 21/n 1'
_atom_sites_solution_hydrogens geom
_atom_sites_solution_primary direct
_atom_sites_solution_secondary difmap
_audit_creation_method SHELXL-97
_cell_angle_alpha 90.00
_cell_angle_beta 90.39(2)
_cell_angle_gamma 90.00
_cell_formula_units_Z 4
_cell_length_a 10.737(2)
_cell_length_b 12.291(2)
_cell_length_c 15.286(2)
_cell_measurement_reflns_used 25
_cell_measurement_temperature 293(2)
_cell_measurement_theta_max 28.0
_cell_measurement_theta_min 16.0
_cell_volume 2017.2(6)
_computing_structure_refinement 'SHELXL-97 (Sheldrick, 1997)'
_computing_structure_solution 'SHELXS-97 (Sheldrick, 1990)'
_diffrn_ambient_temperature 293(2)
_diffrn_measured_fraction_theta_full 0.997
_diffrn_measured_fraction_theta_max 0.997
_diffrn_radiation_monochromator graphite
_diffrn_radiation_source 'fine-focus sealed tube'
_diffrn_radiation_type MoK\a
_diffrn_radiation_wavelength 0.71069
_diffrn_reflns_av_R_equivalents 0.0187
_diffrn_reflns_av_sigmaI/netI 0.0316
_diffrn_reflns_limit_h_max 12
_diffrn_reflns_limit_h_min -4
_diffrn_reflns_limit_k_max 14
_diffrn_reflns_limit_k_min -2
_diffrn_reflns_limit_l_max 18
_diffrn_reflns_limit_l_min -18
_diffrn_reflns_number 3874
_diffrn_reflns_theta_full 24.98
_diffrn_reflns_theta_max 24.98
_diffrn_reflns_theta_min 2.13
_exptl_absorpt_coefficient_mu 0.139
_exptl_crystal_density_diffrn 1.141
_exptl_crystal_density_method 'not measured'
_exptl_crystal_F_000 744
_exptl_crystal_size_max 0.60
_exptl_crystal_size_mid 0.35
_exptl_crystal_size_min 0.35
_refine_diff_density_max 0.482
_refine_diff_density_min -0.297
_refine_diff_density_rms 0.039
_refine_ls_extinction_method none
_refine_ls_goodness_of_fit_ref 1.131
_refine_ls_hydrogen_treatment mixed
_refine_ls_matrix_type full
_refine_ls_number_parameters 229
_refine_ls_number_reflns 3549
_refine_ls_number_restraints 0
_refine_ls_restrained_S_all 1.131
_refine_ls_R_factor_all 0.0650
_refine_ls_R_factor_gt 0.0472
_refine_ls_shift/su_max 0.000
_refine_ls_shift/su_mean 0.000
_refine_ls_structure_factor_coef Fsqd
_refine_ls_weighting_details 'w=1/[\s^2^(Fo^2^)+(0.0811P)^2^+0.2248P] where P=(Fo^2^+2Fc^2^)/3'
_refine_ls_weighting_scheme calc
_refine_ls_wR_factor_gt 0.1393
_refine_ls_wR_factor_ref 0.1477
_reflns_number_gt 2633
_reflns_number_total 3549
_reflns_threshold_expression >2sigma(I)
_cod_data_source_file b610123b.txt
_cod_data_source_block 3a_jh62
_cod_depositor_comments
;
The following automatic conversions were performed:
'_symmetry_cell_setting' value 'Monoclinic' changed to 'monoclinic'
according to '/home/saulius/struct/CIF-dictionaries/cif_core.dic'
dictionary named 'cif_core.dic' version 2.4.1 from 2010-06-29.

Automatic conversion script
Id: cif_fix_enum 1527 2010-12-29 10:47:43Z saulius 

The following automatic conversions were performed:

'_refine_ls_weighting_scheme' value 'calc
w=1/[\s^2^(Fo^2^)+(0.0811P)^2^+0.2248P] where P=(Fo^2^+2Fc^2^)/3' was
changed to 'calc'. New tag '_refine_ls_weighting_details' was
created. The value of the new tag was set to
'w=1/[\s^2^(Fo^2^)+(0.0811P)^2^+0.2248P] where P=(Fo^2^+2Fc^2^)/3'.

Automatic conversion script
Id: cif_fix_values 3143 2015-03-26 13:38:13Z robertas 
;
_cod_original_sg_symbol_H-M P21/n
_cod_database_code 7007781

loop_
_symmetry_equiv_pos_as_xyz
'x, y, z'
'x+1/2, -y+1/2, z+1/2'
'-x, -y, -z'
'-x-1/2, y-1/2, -z-1/2'

loop_
_atom_site_label
_atom_site_type_symbol
_atom_site_fract_x
_atom_site_fract_y
_atom_site_fract_z
_atom_site_U_iso_or_equiv
_atom_site_adp_type
_atom_site_occupancy
_atom_site_calc_flag
_atom_site_refinement_flags
_atom_site_disorder_assembly
_atom_site_disorder_group
P1 P 0.02528(5) 0.78436(4) 0.52328(3) 0.0509(2) Uani 1 d . . .
C1 C -0.09599(18) 0.74202(17) 0.44508(13) 0.0483(5) Uani 1 d . . .
C2 C -0.1176(2) 0.80530(19) 0.37085(15) 0.0624(6) Uani 1 d . . .
C3 C -0.2171(3) 0.7775(2) 0.31686(17) 0.0795(8) Uani 1 d . . .
H3 H -0.2330 0.8196 0.2675 0.103 Uiso 1 calc R . .
C4 C -0.2928(2) 0.6902(2) 0.33384(17) 0.0759(7) Uani 1 d . . .
H4 H -0.3602 0.6750 0.2973 0.099 Uiso 1 calc R . .
C5 C -0.2685(2) 0.6256(2) 0.40454(16) 0.0681(6) Uani 1 d . . .
H5 H -0.3173 0.5647 0.4154 0.088 Uiso 1 calc R . .
C6 C -0.1704(2) 0.65181(18) 0.45979(14) 0.0583(6) Uani 1 d . . .
H6 H -0.1541 0.6078 0.5080 0.076 Uiso 1 calc R . .
C7 C -0.0343(4) 0.9012(2) 0.34931(19) 0.1022(11) Uani 1 d . . .
H7A H -0.0542 0.9592 0.3899 0.133 Uiso 1 calc R . .
H7B H 0.0509 0.8794 0.3617 0.133 Uiso 1 calc R . .
C8 C -0.0368(5) 0.9456(4) 0.2649(2) 0.171(2) Uani 1 d . . .
H8A H -0.0177 0.8899 0.2231 0.239 Uiso 1 calc R . .
H8B H 0.0238 1.0028 0.2610 0.239 Uiso 1 calc R . .
H8C H -0.1182 0.9745 0.2528 0.239 Uiso 1 calc R . .
C9 C 0.16280(19) 0.71017(17) 0.48422(13) 0.0511(5) Uani 1 d . . .
C10 C 0.2809(2) 0.7386(2) 0.51731(14) 0.0596(6) Uani 1 d . . .
C11 C 0.3836(2) 0.6801(3) 0.48855(17) 0.0758(7) Uani 1 d . . .
H11 H 0.4620 0.6978 0.5105 0.099 Uiso 1 calc R . .
C12 C 0.3731(2) 0.5969(2) 0.42876(17) 0.0751(7) Uani 1 d . . .
H12 H 0.4435 0.5592 0.4108 0.098 Uiso 1 calc R . .
C13 C 0.2581(2) 0.5701(2) 0.39578(15) 0.0646(6) Uani 1 d . . .
H13 H 0.2500 0.5143 0.3550 0.084 Uiso 1 calc R . .
C14 C 0.1547(2) 0.62624(18) 0.42339(14) 0.0555(5) Uani 1 d . . .
H14 H 0.0770 0.6075 0.4007 0.072 Uiso 1 calc R . .
C15 C 0.2999(2) 0.8307(2) 0.58110(16) 0.0753(7) Uani 1 d . . .
H15A H 0.2264 0.8378 0.6171 0.098 Uiso 1 calc R . .
H15B H 0.3698 0.8135 0.6193 0.098 Uiso 1 calc R . .
C16 C 0.3244(3) 0.9372(3) 0.5360(2) 0.1039(11) Uani 1 d . . .
H16A H 0.3990 0.9315 0.5020 0.145 Uiso 1 calc R . .
H16B H 0.3344 0.9935 0.5790 0.145 Uiso 1 calc R . .
H16C H 0.2555 0.9546 0.4982 0.145 Uiso 1 calc R . .
C17 C -0.01552(19) 0.70548(17) 0.62170(13) 0.0515(5) Uani 1 d . . .
C18 C -0.1118(2) 0.7439(2) 0.67621(15) 0.0619(6) Uani 1 d . . .
C19 C -0.1334(3) 0.6885(3) 0.75418(16) 0.0772(8) Uani 1 d . . .
H19 H -0.1956 0.7134 0.7912 0.100 Uiso 1 calc R . .
C20 C -0.0661(3) 0.5986(3) 0.77803(16) 0.0832(8) Uani 1 d . . .
H20 H -0.0825 0.5638 0.8307 0.108 Uiso 1 calc R . .
C21 C 0.0258(3) 0.5595(2) 0.72429(15) 0.0742(7) Uani 1 d . . .
H21 H 0.0703 0.4974 0.7396 0.096 Uiso 1 calc R . .
C22 C 0.0512(2) 0.61371(19) 0.64708(14) 0.0590(6) Uani 1 d . . .
H22 H 0.1145 0.5881 0.6113 0.077 Uiso 1 calc R . .
C23 C -0.1944(2) 0.8387(2) 0.65252(19) 0.0789(8) Uani 1 d . . .
H23A H -0.1964 0.8887 0.7016 0.103 Uiso 1 calc R . .
H23B H -0.1580 0.8769 0.6034 0.103 Uiso 1 calc R . .
C24 C -0.3259(3) 0.8074(3) 0.6289(3) 0.1144(12) Uani 1 d . . .
H24A H -0.3249 0.7547 0.5826 0.160 Uiso 1 calc R . .
H24B H -0.3708 0.8708 0.6099 0.160 Uiso 1 calc R . .
H24C H -0.3660 0.7768 0.6792 0.160 Uiso 1 calc R . .

loop_
_atom_site_aniso_label
_atom_site_aniso_U_11
_atom_site_aniso_U_22
_atom_site_aniso_U_33
_atom_site_aniso_U_23
_atom_site_aniso_U_13
_atom_site_aniso_U_12
P1 0.0491(3) 0.0503(3) 0.0531(3) 0.0006(2) -0.0042(2) -0.0073(2)
C1 0.0435(11) 0.0502(11) 0.0511(11) 0.0010(9) -0.0017(9) 0.0003(9)
C2 0.0729(15) 0.0594(13) 0.0548(12) 0.0067(10) -0.0070(11) -0.0050(11)
C3 0.0888(19) 0.0808(18) 0.0685(16) 0.0162(13) -0.0257(14) -0.0022(15)
C4 0.0631(15) 0.0902(19) 0.0739(16) -0.0022(14) -0.0262(13) -0.0037(13)
C5 0.0539(13) 0.0750(16) 0.0752(15) 0.0014(13) -0.0072(12) -0.0148(11)
C6 0.0560(13) 0.0595(13) 0.0594(13) 0.0079(10) -0.0111(10) -0.0097(10)
C7 0.141(3) 0.085(2) 0.0803(19) 0.0312(16) -0.0260(19) -0.043(2)
C8 0.220(5) 0.189(5) 0.104(3) 0.040(3) -0.006(3) -0.116(4)
C9 0.0479(11) 0.0593(12) 0.0461(11) 0.0079(10) -0.0001(9) -0.0085(9)
C10 0.0489(12) 0.0809(16) 0.0491(12) 0.0074(11) -0.0026(9) -0.0123(11)
C11 0.0465(13) 0.107(2) 0.0738(16) 0.0063(16) -0.0027(11) -0.0070(13)
C12 0.0549(14) 0.0946(19) 0.0760(16) 0.0056(15) 0.0110(12) 0.0073(14)
C13 0.0661(14) 0.0652(14) 0.0627(13) 0.0039(11) 0.0123(11) -0.0005(12)
C14 0.0504(12) 0.0571(12) 0.0591(12) 0.0049(10) 0.0014(10) -0.0077(10)
C15 0.0579(14) 0.106(2) 0.0620(14) -0.0080(14) -0.0092(11) -0.0201(14)
C16 0.120(3) 0.101(2) 0.090(2) -0.0136(18) 0.0037(18) -0.047(2)
C17 0.0486(11) 0.0595(12) 0.0463(10) -0.0054(10) -0.0046(9) -0.0116(10)
C18 0.0592(14) 0.0675(14) 0.0591(13) -0.0145(11) 0.0010(11) -0.0133(11)
C19 0.0819(18) 0.096(2) 0.0541(14) -0.0149(14) 0.0145(13) -0.0226(16)
C20 0.103(2) 0.098(2) 0.0485(13) 0.0059(14) 0.0035(14) -0.0284(18)
C21 0.0852(18) 0.0802(17) 0.0571(14) 0.0123(13) -0.0110(13) -0.0125(14)
C22 0.0587(13) 0.0653(14) 0.0528(12) 0.0017(11) -0.0054(10) -0.0057(11)
C23 0.0724(16) 0.0744(17) 0.0901(18) -0.0208(15) 0.0113(14) 0.0001(14)
C24 0.070(2) 0.102(2) 0.172(4) -0.025(2) -0.013(2) 0.0100(17)

loop_
_atom_type_symbol
_atom_type_description
_atom_type_scat_dispersion_real
_atom_type_scat_dispersion_imag
_atom_type_scat_source
C C 0.0033 0.0016 'International Tables Vol C Tables 4.2.6.8 and 6.1.1.4'
H H 0.0000 0.0000 'International Tables Vol C Tables 4.2.6.8 and 6.1.1.4'
P P 0.1023 0.0942 'International Tables Vol C Tables 4.2.6.8 and 6.1.1.4'

loop_
_geom_angle_atom_site_label_1
_geom_angle_atom_site_label_2
_geom_angle_atom_site_label_3
_geom_angle
_geom_angle_site_symmetry_1
_geom_angle_site_symmetry_3
_geom_angle_publ_flag
C1 P1 C9 102.44(9) . . ?
C1 P1 C17 102.15(9) . . ?
C9 P1 C17 101.53(10) . . ?
C6 C1 C2 119.03(19) . . ?
C6 C1 P1 121.88(16) . . ?
C2 C1 P1 119.02(16) . . ?
C3 C2 C1 118.1(2) . . ?
C3 C2 C7 121.0(2) . . ?
C1 C2 C7 121.0(2) . . ?
C4 C3 C2 122.3(2) . . ?
C5 C4 C3 119.6(2) . . ?
C4 C5 C6 119.3(2) . . ?
C5 C6 C1 121.6(2) . . ?
C8 C7 C2 119.6(3) . . ?
C14 C9 C10 118.5(2) . . ?
C14 C9 P1 122.56(16) . . ?
C10 C9 P1 118.95(17) . . ?
C11 C10 C9 118.2(2) . . ?
C11 C10 C15 119.2(2) . . ?
C9 C10 C15 122.5(2) . . ?
C12 C11 C10 122.2(2) . . ?
C13 C12 C11 119.5(2) . . ?
C12 C13 C14 119.5(2) . . ?
C13 C14 C9 122.0(2) . . ?
C16 C15 C10 112.4(2) . . ?
C22 C17 C18 119.0(2) . . ?
C22 C17 P1 121.94(17) . . ?
C18 C17 P1 118.92(17) . . ?
C19 C18 C17 117.8(2) . . ?
C19 C18 C23 118.9(2) . . ?
C17 C18 C23 123.3(2) . . ?
C20 C19 C18 122.2(3) . . ?
C19 C20 C21 120.2(2) . . ?
C20 C21 C22 119.2(3) . . ?
C21 C22 C17 121.6(2) . . ?
C24 C23 C18 114.2(2) . . ?

loop_
_geom_bond_atom_site_label_1
_geom_bond_atom_site_label_2
_geom_bond_distance
_geom_bond_site_symmetry_2
_geom_bond_publ_flag
P1 C1 1.837(2) . ?
P1 C9 1.839(2) . ?
P1 C17 1.845(2) . ?
C1 C6 1.386(3) . ?
C1 C2 1.394(3) . ?
C2 C3 1.388(3) . ?
C2 C7 1.518(4) . ?
C3 C4 1.373(4) . ?
C4 C5 1.364(3) . ?
C5 C6 1.383(3) . ?
C7 C8 1.400(4) . ?
C9 C14 1.391(3) . ?
C9 C10 1.406(3) . ?
C10 C11 1.390(4) . ?
C10 C15 1.506(3) . ?
C11 C12 1.375(4) . ?
C12 C13 1.371(4) . ?
C13 C14 1.376(3) . ?
C15 C16 1.504(4) . ?
C17 C22 1.390(3) . ?
C17 C18 1.414(3) . ?
C18 C19 1.394(4) . ?
C18 C23 1.506(4) . ?
C19 C20 1.368(4) . ?
C20 C21 1.374(4) . ?
C21 C22 1.384(3) . ?
C23 C24 1.505(4) . ?

loop_
_cod_related_entry_id
_cod_related_entry_database
_cod_related_entry_code
1 ChemSpider 11195772
